data_1505637
loop_
_publ_author_name
'Li, Dongzhen'
'Liu, Guangzhen'
'Hu, Qiaoshu'
'Wang, Chao'
'Xi, Zhenfeng'

_publ_section_title
;
 Lewis Acid promoted tandem intermolecular Diels-Alder/intramolecular
 allylation reactions of silyl-substituted 1,3-butadienes leading to
 multisubstituted 7-norbornenones and related polycyclic compounds.
;
_journal_issue 26
_journal_name_full 'Organic letters'
_journal_page_first 5433
_journal_page_last 5436
_journal_paper_doi 10.1021/ol702379s
_journal_volume 9
_journal_year 2007
_chemical_formula_sum 'C19 H32 O3 Si'
_chemical_formula_weight 336.54
_chemical_name_systematic
; 

 ? 

;
_space_group_IT_number 2
_symmetry_cell_setting triclinic
_symmetry_space_group_name_Hall '-P 1'
_symmetry_space_group_name_H-M 'P -1'
_atom_sites_solution_hydrogens 'geom or difmap'
_atom_sites_solution_primary direct
_atom_sites_solution_secondary difmap
_audit_creation_method SHELXL-97
_cell_angle_alpha 102.24(3)
_cell_angle_beta 93.57(3)
_cell_angle_gamma 102.03(3)
_cell_formula_units_Z 2
_cell_length_a 6.5493(13)
_cell_length_b 11.954(2)
_cell_length_c 14.124(3)
_cell_measurement_reflns_used 8019
_cell_measurement_temperature 293(2)
_cell_measurement_theta_max 25.03
_cell_measurement_theta_min 2.58
_cell_volume 1050.3(4)
_computing_cell_refinement Rapid-AUTO
_computing_data_collection 'Rapid-AUTO (Rigaku,2000)'
_computing_data_reduction 'CrystalStructure (Rigaku/MSC,2000)'
_computing_molecular_graphics 'Siemens SHELXTL V4.2,(Sheldrick,1990)'
_computing_publication_material SHELXL-97,(Sheldrick,1997)
_computing_structure_refinement SHELXL-97,(Sheldrick,1997)
_computing_structure_solution SHELXS-97,(Sheldrick,1997)
_diffrn_ambient_temperature 293(2)
_diffrn_detector_area_resol_mean 10.00
_diffrn_measured_fraction_theta_full 0.992
_diffrn_measured_fraction_theta_max 0.992
_diffrn_measurement_device_type 'Rigaku RAXIS RAPID IP'
_diffrn_measurement_method \W
_diffrn_radiation_monochromator graphite
_diffrn_radiation_source 'fine-focus sealed tube'
_diffrn_radiation_type MoK\a
_diffrn_radiation_wavelength 0.71073
_diffrn_reflns_av_R_equivalents 0.0321
_diffrn_reflns_av_sigmaI/netI 0.0625
_diffrn_reflns_limit_h_max 7
_diffrn_reflns_limit_h_min -7
_diffrn_reflns_limit_k_max 14
_diffrn_reflns_limit_k_min -14
_diffrn_reflns_limit_l_max 16
_diffrn_reflns_limit_l_min -16
_diffrn_reflns_number 8019
_diffrn_reflns_theta_full 25.03
_diffrn_reflns_theta_max 25.03
_diffrn_reflns_theta_min 2.58
_diffrn_standards_decay_% 0
_diffrn_standards_interval_count 0
_diffrn_standards_interval_time 0
_diffrn_standards_number 0
_exptl_absorpt_coefficient_mu 0.123
_exptl_absorpt_correction_T_max 0.985
_exptl_absorpt_correction_T_min 0.940
_exptl_absorpt_correction_type empirical
_exptl_absorpt_process_details
; 

                                  HIGASHI, T. (1995). Abscor-Empirical

                                  Absorption Correction based on Fourier

                                  Series Approximation.

                                  Rigaku Corporation,Tokyo,Japan.

;
_exptl_crystal_colour colourless
_exptl_crystal_density_diffrn 1.064
_exptl_crystal_density_method 'not measured'
_exptl_crystal_description needl-like
_exptl_crystal_F_000 368
_exptl_crystal_size_max 0.50
_exptl_crystal_size_mid 0.15
_exptl_crystal_size_min 0.12
_refine_diff_density_max 0.253
_refine_diff_density_min -0.201
_refine_diff_density_rms 0.033
_refine_ls_extinction_coef 0.074(5)
_refine_ls_extinction_expression Fc^*^=kFc[1+0.001xFc^2^\l^3^/sin(2\q)]^-1/4^
_refine_ls_extinction_method SHELXL
_refine_ls_goodness_of_fit_ref 1.108
_refine_ls_hydrogen_treatment mixed
_refine_ls_matrix_type full
_refine_ls_number_parameters 213
_refine_ls_number_reflns 3683
_refine_ls_number_restraints 0
_refine_ls_restrained_S_all 1.108
_refine_ls_R_factor_all 0.0984
_refine_ls_R_factor_gt 0.0503
_refine_ls_shift/su_max 0.000
_refine_ls_shift/su_mean 0.000
_refine_ls_structure_factor_coef Fsqd
_refine_ls_weighting_details 'calc w=1/[\s^2^(Fo^2^)+(0.0500P)^2^+0.0000P] where P=(Fo^2^+2Fc^2^)/3'
_refine_ls_weighting_scheme calc
_refine_ls_wR_factor_gt 0.1177
_refine_ls_wR_factor_ref 0.1260
_reflns_number_gt 1946
_reflns_number_total 3683
_reflns_threshold_expression >2sigma(I)
_cod_data_source_file ol702379s-file003.cif
_cod_data_source_block a
_cod_original_sg_symbol_H-M P-1
_cod_database_code 1505637

loop_
_symmetry_equiv_pos_as_xyz
'x, y, z'
'-x, -y, -z'

loop_
_atom_site_label
_atom_site_type_symbol
_atom_site_fract_x
_atom_site_fract_y
_atom_site_fract_z
_atom_site_U_iso_or_equiv
_atom_site_adp_type
_atom_site_occupancy
_atom_site_symmetry_multiplicity
_atom_site_calc_flag
_atom_site_refinement_flags
Si1 Si 0.22913(11) 0.05136(7) 0.22475(6) 0.0666(3) Uani 1 1 d .
O1 O -0.0365(3) 0.07200(17) 0.41542(13) 0.0820(6) Uani 1 1 d .
O2 O 0.2463(3) 0.11026(18) 0.52176(13) 0.0814(6) Uani 1 1 d .
HO2 H 0.172(7) 0.040(4) 0.545(3) 0.23(2) Uiso 1 1 d .
O3 O -0.2221(3) 0.25885(18) 0.31591(15) 0.0887(6) Uani 1 1 d .
C1 C -0.0351(4) 0.2852(2) 0.33072(19) 0.0594(7) Uani 1 1 d .
C2 C 0.1083(4) 0.3266(2) 0.42625(17) 0.0649(7) Uani 1 1 d .
H2 H 0.0405 0.3370 0.4864 0.078 Uiso 1 1 calc R
C3 C 0.2448(4) 0.2331(2) 0.41087(17) 0.0592(7) Uani 1 1 d .
H3 H 0.3845 0.2671 0.4469 0.071 Uiso 1 1 calc R
C4 C 0.1390(4) 0.1298(2) 0.44822(18) 0.0627(7) Uani 1 1 d .
C5 C 0.2629(3) 0.2085(2) 0.29782(16) 0.0534(7) Uani 1 1 d .
H5 H 0.4093 0.2454 0.2934 0.064 Uiso 1 1 calc R
C6 C 0.1327(3) 0.2927(2) 0.26098(17) 0.0518(6) Uani 1 1 d .
C7 C 0.2565(4) 0.4161(2) 0.30888(19) 0.0596(7) Uani 1 1 d .
C8 C 0.2380(4) 0.4360(2) 0.4034(2) 0.0735(8) Uani 1 1 d .
H8 H 0.2955 0.5062 0.4487 0.088 Uiso 1 1 calc R
C9 C 0.0617(4) 0.2665(2) 0.15339(17) 0.0654(7) Uani 1 1 d .
H9A H -0.0091 0.1841 0.1325 0.078 Uiso 1 1 calc R
H9B H 0.1854 0.2781 0.1191 0.078 Uiso 1 1 calc R
C10 C -0.0834(4) 0.3386(2) 0.12200(18) 0.0779(8) Uani 1 1 d .
H10A H -0.2067 0.3286 0.1567 0.094 Uiso 1 1 calc R
H10B H -0.0121 0.4210 0.1405 0.094 Uiso 1 1 calc R
C11 C -0.1525(6) 0.3062(3) 0.0147(2) 0.1120(12) Uani 1 1 d .
H11A H -0.0292 0.3224 -0.0192 0.134 Uiso 1 1 calc R
H11B H -0.2111 0.2222 -0.0042 0.134 Uiso 1 1 calc R
C12 C -0.3096(6) 0.3668(4) -0.0196(3) 0.1545(17) Uani 1 1 d .
H12A H -0.3422 0.3401 -0.0890 0.232 Uiso 1 1 calc R
H12B H -0.2528 0.4501 -0.0032 0.232 Uiso 1 1 calc R
H12C H -0.4352 0.3492 0.0112 0.232 Uiso 1 1 calc R
C13 C 0.3969(5) 0.4925(3) 0.2553(2) 0.0899(10) Uani 1 1 d .
H13A H 0.4356 0.4412 0.1998 0.108 Uiso 1 1 calc R
H13B H 0.3142 0.5402 0.2298 0.108 Uiso 1 1 calc R
C14 C 0.5848(6) 0.5690(3) 0.3073(3) 0.1456(17) Uani 1 1 d .
H14A H 0.6676 0.5222 0.3342 0.175 Uiso 1 1 calc R
H14B H 0.5473 0.6226 0.3617 0.175 Uiso 1 1 calc R
C15 C 0.7226(6) 0.6415(3) 0.2482(3) 0.1384(16) Uani 1 1 d .
H15A H 0.7089 0.5959 0.1816 0.166 Uiso 1 1 calc R
H15B H 0.6707 0.7115 0.2468 0.166 Uiso 1 1 calc R
C16 C 0.9382(7) 0.6759(4) 0.2847(3) 0.1426(15) Uani 1 1 d .
H16A H 1.0137 0.7224 0.2450 0.214 Uiso 1 1 calc R
H16B H 0.9932 0.6072 0.2833 0.214 Uiso 1 1 calc R
H16C H 0.9539 0.7214 0.3506 0.214 Uiso 1 1 calc R
C17 C 0.3676(5) 0.0611(3) 0.1141(2) 0.0910(9) Uani 1 1 d .
H17A H 0.5102 0.1043 0.1336 0.137 Uiso 1 1 calc R
H17B H 0.2976 0.1007 0.0743 0.137 Uiso 1 1 calc R
H17C H 0.3661 -0.0166 0.0776 0.137 Uiso 1 1 calc R
C18 C -0.0466(4) -0.0339(2) 0.1867(2) 0.0874(9) Uani 1 1 d .
H18A H -0.1182 -0.0390 0.2435 0.131 Uiso 1 1 calc R
H18B H -0.0465 -0.1115 0.1506 0.131 Uiso 1 1 calc R
H18C H -0.1174 0.0049 0.1465 0.131 Uiso 1 1 calc R
C19 C 0.3768(4) -0.0262(2) 0.2972(2) 0.0901(9) Uani 1 1 d .
H19A H 0.3113 -0.0336 0.3552 0.135 Uiso 1 1 calc R
H19B H 0.5192 0.0180 0.3148 0.135 Uiso 1 1 calc R
H19C H 0.3756 -0.1030 0.2588 0.135 Uiso 1 1 calc R

loop_
_atom_site_aniso_label
_atom_site_aniso_U_11
_atom_site_aniso_U_22
_atom_site_aniso_U_33
_atom_site_aniso_U_23
_atom_site_aniso_U_13
_atom_site_aniso_U_12
Si1 0.0584(5) 0.0642(5) 0.0845(6) 0.0287(4) 0.0162(4) 0.0158(4)
O1 0.0656(12) 0.0963(14) 0.0889(14) 0.0619(11) -0.0084(11) -0.0074(11)
O2 0.0740(13) 0.0964(15) 0.0794(13) 0.0540(11) -0.0131(10) 0.0038(11)
O3 0.0467(11) 0.1179(16) 0.1155(16) 0.0547(13) 0.0101(11) 0.0215(11)
C1 0.0544(16) 0.0597(16) 0.0741(18) 0.0318(14) 0.0091(15) 0.0178(13)
C2 0.0744(17) 0.0729(18) 0.0534(16) 0.0233(13) 0.0122(14) 0.0200(15)
C3 0.0483(14) 0.0663(17) 0.0671(17) 0.0341(14) -0.0008(13) 0.0052(13)
C4 0.0585(17) 0.0733(18) 0.0616(17) 0.0352(14) 0.0019(14) 0.0081(15)
C5 0.0405(13) 0.0648(16) 0.0630(16) 0.0351(13) 0.0080(12) 0.0083(12)
C6 0.0479(14) 0.0549(15) 0.0572(15) 0.0264(12) 0.0033(12) 0.0086(12)
C7 0.0615(16) 0.0582(16) 0.0605(17) 0.0281(13) -0.0054(14) 0.0055(13)
C8 0.089(2) 0.0525(17) 0.074(2) 0.0186(14) -0.0065(16) 0.0070(15)
C9 0.0774(18) 0.0636(17) 0.0572(16) 0.0249(13) -0.0016(14) 0.0119(14)
C10 0.089(2) 0.0790(19) 0.0677(19) 0.0302(15) -0.0155(15) 0.0170(17)
C11 0.148(3) 0.109(3) 0.077(2) 0.0366(19) -0.031(2) 0.022(2)
C12 0.177(4) 0.172(4) 0.120(3) 0.068(3) -0.053(3) 0.037(3)
C13 0.096(2) 0.075(2) 0.095(2) 0.0463(17) -0.0082(18) -0.0109(18)
C14 0.139(3) 0.151(3) 0.114(3) 0.070(3) -0.021(3) -0.069(3)
C15 0.112(3) 0.143(3) 0.135(3) 0.077(3) -0.034(3) -0.059(3)
C16 0.163(4) 0.127(3) 0.158(4) 0.058(3) 0.057(3) 0.041(3)
C17 0.093(2) 0.090(2) 0.093(2) 0.0178(17) 0.0305(18) 0.0238(18)
C18 0.080(2) 0.075(2) 0.099(2) 0.0192(17) 0.0058(17) 0.0019(16)
C19 0.083(2) 0.085(2) 0.120(3) 0.0421(19) 0.0213(18) 0.0368(18)

loop_
_atom_type_symbol
_atom_type_description
_atom_type_scat_dispersion_real
_atom_type_scat_dispersion_imag
_atom_type_scat_source
C C 0.0033 0.0016 'International Tables Vol C Tables 4.2.6.8 and 6.1.1.4'
H H 0.0000 0.0000 'International Tables Vol C Tables 4.2.6.8 and 6.1.1.4'
O O 0.0106 0.0060 'International Tables Vol C Tables 4.2.6.8 and 6.1.1.4'
Si Si 0.0817 0.0704 'International Tables Vol C Tables 4.2.6.8 and 6.1.1.4'

loop_
_geom_angle_atom_site_label_1
_geom_angle_atom_site_label_2
_geom_angle_atom_site_label_3
_geom_angle
C18 Si1 C19 110.72(13)
C18 Si1 C17 109.31(13)
C19 Si1 C17 106.22(13)
C18 Si1 C5 116.00(12)
C19 Si1 C5 107.84(12)
C17 Si1 C5 106.23(12)
C4 O2 HO2 113(2)
O3 C1 C2 130.3(2)
O3 C1 C6 131.2(2)
C2 C1 C6 98.5(2)
C8 C2 C1 96.83(19)
C8 C2 C3 106.4(2)
C1 C2 C3 99.71(19)
C8 C2 H2 116.9
C1 C2 H2 116.9
C3 C2 H2 116.9
C4 C3 C2 108.57(19)
C4 C3 C5 115.8(2)
C2 C3 C5 103.20(17)
C4 C3 H3 109.7
C2 C3 H3 109.7
C5 C3 H3 109.7
O1 C4 O2 122.7(2)
O1 C4 C3 122.6(2)
O2 C4 C3 114.6(2)
C3 C5 C6 103.45(18)
C3 C5 Si1 119.81(15)
C6 C5 Si1 119.72(16)
C3 C5 H5 103.9
C6 C5 H5 103.9
Si1 C5 H5 103.9
C9 C6 C7 117.43(19)
C9 C6 C1 118.0(2)
C7 C6 C1 97.5(2)
C9 C6 C5 117.5(2)
C7 C6 C5 104.73(18)
C1 C6 C5 98.21(17)
C8 C7 C13 128.0(3)
C8 C7 C6 108.5(2)
C13 C7 C6 123.0(2)
C7 C8 C2 109.2(2)
C7 C8 H8 125.4
C2 C8 H8 125.4
C6 C9 C10 116.3(2)
C6 C9 H9A 108.2
C10 C9 H9A 108.2
C6 C9 H9B 108.2
C10 C9 H9B 108.2
H9A C9 H9B 107.4
C11 C10 C9 113.7(3)
C11 C10 H10A 108.8
C9 C10 H10A 108.8
C11 C10 H10B 108.8
C9 C10 H10B 108.8
H10A C10 H10B 107.7
C12 C11 C10 116.3(3)
C12 C11 H11A 108.2
C10 C11 H11A 108.2
C12 C11 H11B 108.2
C10 C11 H11B 108.2
H11A C11 H11B 107.4
C11 C12 H12A 109.5
C11 C12 H12B 109.5
H12A C12 H12B 109.5
C11 C12 H12C 109.5
H12A C12 H12C 109.5
H12B C12 H12C 109.5
C14 C13 C7 118.4(2)
C14 C13 H13A 107.7
C7 C13 H13A 107.7
C14 C13 H13B 107.7
C7 C13 H13B 107.7
H13A C13 H13B 107.1
C13 C14 C15 115.8(3)
C13 C14 H14A 108.3
C15 C14 H14A 108.3
C13 C14 H14B 108.3
C15 C14 H14B 108.3
H14A C14 H14B 107.4
C16 C15 C14 114.3(3)
C16 C15 H15A 108.7
C14 C15 H15A 108.7
C16 C15 H15B 108.7
C14 C15 H15B 108.7
H15A C15 H15B 107.6
C15 C16 H16A 109.5
C15 C16 H16B 109.5
H16A C16 H16B 109.5
C15 C16 H16C 109.5
H16A C16 H16C 109.5
H16B C16 H16C 109.5
Si1 C17 H17A 109.5
Si1 C17 H17B 109.5
H17A C17 H17B 109.5
Si1 C17 H17C 109.5
H17A C17 H17C 109.5
H17B C17 H17C 109.5
Si1 C18 H18A 109.5
Si1 C18 H18B 109.5
H18A C18 H18B 109.5
Si1 C18 H18C 109.5
H18A C18 H18C 109.5
H18B C18 H18C 109.5
Si1 C19 H19A 109.5
Si1 C19 H19B 109.5
H19A C19 H19B 109.5
Si1 C19 H19C 109.5
H19A C19 H19C 109.5
H19B C19 H19C 109.5

loop_
_geom_bond_atom_site_label_1
_geom_bond_atom_site_label_2
_geom_bond_distance
Si1 C18 1.862(3)
Si1 C19 1.870(3)
Si1 C17 1.867(3)
Si1 C5 1.903(3)
O1 C4 1.217(3)
O2 C4 1.307(3)
O2 HO2 1.00(5)
O3 C1 1.193(3)
C1 C2 1.521(3)
C1 C6 1.522(3)
C2 C8 1.512(3)
C2 C3 1.560(3)
C2 H2 0.9800
C3 C4 1.500(3)
C3 C5 1.578(3)
C3 H3 0.9800
C5 C6 1.592(3)
C5 H5 0.9800
C6 C9 1.508(3)
C6 C7 1.518(3)
C7 C8 1.324(3)
C7 C13 1.510(3)
C8 H8 0.9300
C9 C10 1.515(3)
C9 H9A 0.9700
C9 H9B 0.9700
C10 C11 1.497(3)
C10 H10A 0.9700
C10 H10B 0.9700
C11 C12 1.488(4)
C11 H11A 0.9700
C11 H11B 0.9700
C12 H12A 0.9600
C12 H12B 0.9600
C12 H12C 0.9600
C13 C14 1.422(4)
C13 H13A 0.9700
C13 H13B 0.9700
C14 C15 1.528(4)
C14 H14A 0.9700
C14 H14B 0.9700
C15 C16 1.417(5)
C15 H15A 0.9700
C15 H15B 0.9700
C16 H16A 0.9600
C16 H16B 0.9600
C16 H16C 0.9600
C17 H17A 0.9600
C17 H17B 0.9600
C17 H17C 0.9600
C18 H18A 0.9600
C18 H18B 0.9600
C18 H18C 0.9600
C19 H19A 0.9600
C19 H19B 0.9600
C19 H19C 0.9600

loop_
_geom_hbond_atom_site_label_D
_geom_hbond_atom_site_label_H
_geom_hbond_atom_site_label_A
_geom_hbond_distance_DH
_geom_hbond_distance_HA
_geom_hbond_distance_DA
_geom_hbond_angle_DHA
_geom_hbond_site_symmetry_A
O2 HO2 O1 1.00(5) 1.67(5) 2.673(2) 176(4) 2_556

loop_
_geom_torsion_atom_site_label_1
_geom_torsion_atom_site_label_2
_geom_torsion_atom_site_label_3
_geom_torsion_atom_site_label_4
_geom_torsion
O3 C1 C2 C8 -127.6(3)
C6 C1 C2 C8 50.3(2)
O3 C1 C2 C3 124.4(3)
C6 C1 C2 C3 -57.7(2)
C8 C2 C3 C4 170.8(2)
C1 C2 C3 C4 -89.1(2)
C8 C2 C3 C5 -65.8(2)
C1 C2 C3 C5 34.4(2)
C2 C3 C4 O1 60.3(3)
C5 C3 C4 O1 -55.2(3)
C2 C3 C4 O2 -116.6(2)
C5 C3 C4 O2 127.9(2)
C4 C3 C5 C6 118.6(2)
C2 C3 C5 C6 0.1(2)
C4 C3 C5 Si1 -17.8(3)
C2 C3 C5 Si1 -136.28(16)
C18 Si1 C5 C3 81.57(19)
C19 Si1 C5 C3 -43.2(2)
C17 Si1 C5 C3 -156.75(17)
C18 Si1 C5 C6 -47.9(2)
C19 Si1 C5 C6 -172.69(16)
C17 Si1 C5 C6 73.78(19)
O3 C1 C6 C9 1.9(4)
C2 C1 C6 C9 -175.9(2)
O3 C1 C6 C7 128.5(3)
C2 C1 C6 C7 -49.31(19)
O3 C1 C6 C5 -125.3(3)
C2 C1 C6 C5 56.8(2)
C3 C5 C6 C9 -161.99(19)
Si1 C5 C6 C9 -25.5(3)
C3 C5 C6 C7 65.6(2)
Si1 C5 C6 C7 -157.89(16)
C3 C5 C6 C1 -34.4(2)
Si1 C5 C6 C1 102.07(19)
C9 C6 C7 C8 157.1(2)
C1 C6 C7 C8 30.1(2)
C5 C6 C7 C8 -70.5(3)
C9 C6 C7 C13 -30.1(3)
C1 C6 C7 C13 -157.1(2)
C5 C6 C7 C13 102.3(2)
C13 C7 C8 C2 -170.2(2)
C6 C7 C8 C2 2.2(3)
C1 C2 C8 C7 -33.5(3)
C3 C2 C8 C7 68.8(3)
C7 C6 C9 C10 -60.7(3)
C1 C6 C9 C10 55.6(3)
C5 C6 C9 C10 173.0(2)
C6 C9 C10 C11 -178.5(2)
C9 C10 C11 C12 175.0(3)
C8 C7 C13 C14 26.5(5)
C6 C7 C13 C14 -144.8(3)
C7 C13 C14 C15 178.5(3)
C13 C14 C15 C16 -154.2(4)
